data_7251656
loop_
_publ_author_name
'Graf, Roland'
'Preitschopf, Tobias'
'Bejaoui, Younes K. J.'
'Schopper, Nils'
'Zapf, Ludwig'
'Knuplez, Tanja'
'Schneider, Leon N.'
'K A Jobst, Lukas'
'Sprenger, Jan A. P.'
'Wolz, Laura'
'Bertermann, R&#xfc;diger'
'Schulte, Michael'
'Ignat'ev, Nikolai V.'
'Finze, Maik'

_publ_section_title
;
 Pentafluoroethyl(fluoro)phosphate ionic liquids: synthesis and
 properties.
;
_journal_issue 12
_journal_name_full 'Physical chemistry chemical physics : PCCP'
_journal_page_first 7304
_journal_page_last 7317
_journal_paper_doi 10.1039/d6cp00061d
_journal_volume 28
_journal_year 2026
_chemical_formula_moiety 'C6 H11 N2 ,F6 P'
_chemical_formula_sum 'C6 H11 F6 N2 P'
_chemical_formula_weight 256.14
_space_group_crystal_system monoclinic
_space_group_IT_number 14
_space_group_name_Hall '-P 2ybc'
_space_group_name_H-M_alt 'P 1 21/c 1'
_atom_sites_solution_hydrogens geom
_audit_creation_method SHELXL-2018/3
_audit_update_record
;
2026-01-06 deposited with the CCDC.	2026-02-19 downloaded from the CCDC.
;
_cell_angle_alpha 90
_cell_angle_beta 101.5750(10)
_cell_angle_gamma 90
_cell_formula_units_Z 4
_cell_length_a 8.60170(10)
_cell_length_b 8.98230(10)
_cell_length_c 13.42880(10)
_cell_measurement_reflns_used 17507
_cell_measurement_temperature 100(2)
_cell_measurement_theta_max 76.9400
_cell_measurement_theta_min 3.3670
_cell_volume 1016.449(18)
_computing_cell_refinement 'CrysAlisPro 1.171.41.95a (Rigaku OD, 2021)'
_computing_data_collection 'CrysAlisPro 1.171.41.95a (Rigaku OD, 2021)'
_computing_data_reduction 'CrysAlisPro 1.171.41.95a (Rigaku OD, 2021)'
_computing_molecular_graphics 'ShelXLe (Huebschle et all, 2011)'
_computing_publication_material 'SHELXL-2014/6 (Sheldrick, 2014)'
_computing_structure_refinement 'SHELXL-2018/3 (Sheldrick, 2018)'
_computing_structure_solution 'SHELXT 2014/5 (Sheldrick, 2014)'
_diffrn_ambient_environment N~2~
_diffrn_ambient_temperature 100.00(10)
_diffrn_detector 'Hybrid Pixel Array Detector'
_diffrn_detector_area_resol_mean 10.0000
_diffrn_detector_type HyPix
_diffrn_measured_fraction_theta_full 1.000
_diffrn_measured_fraction_theta_max 0.999
_diffrn_measurement_device 'four-circle diffractometer'
_diffrn_measurement_device_type 'XtaLAB Synergy, Dualflex, HyPix'
_diffrn_radiation_monochromator mirror
_diffrn_radiation_probe x-ray
_diffrn_radiation_type 'Cu K\a'
_diffrn_radiation_wavelength 1.54184
_diffrn_reflns_av_R_equivalents 0.0757
_diffrn_reflns_av_unetI/netI 0.0252
_diffrn_reflns_Laue_measured_fraction_full 1.000
_diffrn_reflns_Laue_measured_fraction_max 0.999
_diffrn_reflns_limit_h_max 10
_diffrn_reflns_limit_h_min -10
_diffrn_reflns_limit_k_max 11
_diffrn_reflns_limit_k_min -11
_diffrn_reflns_limit_l_max 16
_diffrn_reflns_limit_l_min -17
_diffrn_reflns_number 29850
_diffrn_reflns_point_group_measured_fraction_full 1.000
_diffrn_reflns_point_group_measured_fraction_max 0.999
_diffrn_reflns_theta_full 67.500
_diffrn_reflns_theta_max 77.300
_diffrn_reflns_theta_min 5.249
_diffrn_source 'micro-focus sealed X-ray tube'
_diffrn_source_type 'PhotonJet (Cu) X-ray Source'
_exptl_absorpt_coefficient_mu 3.064
_exptl_absorpt_correction_T_max 1.000
_exptl_absorpt_correction_T_min 0.208
_exptl_absorpt_correction_type gaussian
_exptl_absorpt_process_details
;
CrysAlisPro 1.171.41.111a (Rigaku Oxford Diffraction, 2021)
Numerical absorption correction based on gaussian integration over
a multifaceted crystal model
Empirical absorption correction using spherical harmonics,
implemented in SCALE3 ABSPACK scaling algorithm.
;
_exptl_crystal_colour colourless
_exptl_crystal_density_diffrn 1.674
_exptl_crystal_description block
_exptl_crystal_F_000 520
_exptl_crystal_size_max 0.280
_exptl_crystal_size_mid 0.210
_exptl_crystal_size_min 0.200
_refine_diff_density_max 0.244
_refine_diff_density_min -0.408
_refine_diff_density_rms 0.061
_refine_ls_extinction_method none
_refine_ls_goodness_of_fit_ref 1.076
_refine_ls_hydrogen_treatment constr
_refine_ls_matrix_type full
_refine_ls_number_parameters 138
_refine_ls_number_reflns 2166
_refine_ls_number_restraints 0
_refine_ls_restrained_S_all 1.076
_refine_ls_R_factor_all 0.0335
_refine_ls_R_factor_gt 0.0324
_refine_ls_shift/su_max 0.000
_refine_ls_shift/su_mean 0.000
_refine_ls_structure_factor_coef Fsqd
_refine_ls_weighting_details 'w=1/[\s^2^(Fo^2^)+(0.0404P)^2^+0.5229P] where P=(Fo^2^+2Fc^2^)/3'
_refine_ls_weighting_scheme calc
_refine_ls_wR_factor_gt 0.0837
_refine_ls_wR_factor_ref 0.0845
_reflns_Friedel_coverage 0.000
_reflns_number_gt 2062
_reflns_number_total 2166
_reflns_threshold_expression 'I > 2\s(I)'
_cod_data_source_file d6cp00061d2.cif
_cod_data_source_block test_a_CCDC4
_cod_depositor_comments 'Adding full bibliography for 7251652--7251656.cif.'
_cod_original_sg_symbol_H-M 'P 21/c'
_cod_database_code 7251656
_shelx_shelxl_version_number 2018/3
_shelx_space_group_comment
;
The symmetry employed for this shelxl refinement is uniquely defined
by the following loop, which should always be used as a source of
symmetry information in preference to the above space-group names.
They are only intended as comments.
;
_oxdiff_exptl_absorpt_empirical_full_min 0.543
_oxdiff_exptl_absorpt_empirical_full_max 2.116
_oxdiff_exptl_absorpt_empirical_details
;
Empirical correction (ABSPACK) includes:
- Absorption correction using spherical harmonics
- Frame scaling
;

loop_
_space_group_symop_operation_xyz
'x, y, z'
'-x, y+1/2, -z+1/2'
'-x, -y, -z'
'x, -y-1/2, z-1/2'

loop_
_atom_site_label
_atom_site_type_symbol
_atom_site_fract_x
_atom_site_fract_y
_atom_site_fract_z
_atom_site_U_iso_or_equiv
_atom_site_adp_type
_atom_site_occupancy
_atom_site_site_symmetry_order
_atom_site_calc_flag
_atom_site_refinement_flags_posn
_atom_site_refinement_flags_adp
_atom_site_refinement_flags_occupancy
_atom_site_disorder_assembly
_atom_site_disorder_group
C1_1 C 0.19448(16) 0.40584(15) 0.30754(10) 0.0204(3) Uani 1 1 d . . . . .
H1_1 H 0.088057 0.431524 0.278050 0.025 Uiso 1 1 calc R U . . .
N1_1 N 0.32056(14) 0.43347(13) 0.26740(9) 0.0204(2) Uani 1 1 d . . . . .
C2_1 C 0.40437(17) 0.32039(18) 0.41300(12) 0.0268(3) Uani 1 1 d . . . . .
H2_1 H 0.469568 0.275127 0.470512 0.032 Uiso 1 1 calc R U . . .
N2_1 N 0.24171(14) 0.33637(13) 0.39573(9) 0.0200(3) Uani 1 1 d . . . . .
C3_1 C 0.45325(17) 0.38107(18) 0.33293(11) 0.0255(3) Uani 1 1 d . . . . .
H3_1 H 0.559587 0.386700 0.323395 0.031 Uiso 1 1 calc R U . . .
C4_1 C 0.31853(19) 0.51055(18) 0.17076(11) 0.0272(3) Uani 1 1 d . . . . .
H4A_1 H 0.381580 0.454092 0.130546 0.041 Uiso 1 1 calc R U . . .
H4B_1 H 0.363738 0.610404 0.184332 0.041 Uiso 1 1 calc R U . . .
H4C_1 H 0.208930 0.518623 0.132876 0.041 Uiso 1 1 calc R U . . .
C5_1 C 0.13777(17) 0.28958(16) 0.46511(11) 0.0234(3) Uani 1 1 d . . . . .
H5A_1 H 0.147686 0.180770 0.476345 0.028 Uiso 1 1 calc R U . . .
H5AB_1 H 0.025960 0.311675 0.433608 0.028 Uiso 1 1 calc R U . . .
C6_1 C 0.18149(18) 0.36958(18) 0.56633(11) 0.0272(3) Uani 1 1 d . . . . .
H6A_1 H 0.173955 0.477372 0.555103 0.041 Uiso 1 1 calc R U . . .
H6B_1 H 0.290316 0.343493 0.599231 0.041 Uiso 1 1 calc R U . . .
H6C_1 H 0.108447 0.339580 0.610067 0.041 Uiso 1 1 calc R U . . .
P1_2 P 0.22851(4) 0.84213(4) 0.37194(2) 0.01875(13) Uani 1 1 d . . . . .
F2_2 F 0.07304(10) 0.92290(10) 0.39458(7) 0.0284(2) Uani 1 1 d . . . . .
F3_2 F 0.33869(10) 0.95356(11) 0.44700(7) 0.0329(2) Uani 1 1 d . . . . .
F4_2 F 0.38401(10) 0.76075(10) 0.34895(7) 0.0272(2) Uani 1 1 d . . . . .
F5_2 F 0.11760(11) 0.73028(11) 0.29578(8) 0.0358(2) Uani 1 1 d . . . . .
F6_2 F 0.22891(12) 0.95358(12) 0.27911(7) 0.0366(2) Uani 1 1 d . . . . .
F1_2 F 0.22689(11) 0.72968(12) 0.46379(8) 0.0388(3) Uani 1 1 d . . . . .

loop_
_atom_site_aniso_label
_atom_site_aniso_U_11
_atom_site_aniso_U_22
_atom_site_aniso_U_33
_atom_site_aniso_U_23
_atom_site_aniso_U_13
_atom_site_aniso_U_12
C1_1 0.0188(6) 0.0221(7) 0.0193(6) -0.0020(5) 0.0013(5) -0.0005(5)
N1_1 0.0217(6) 0.0215(6) 0.0181(5) -0.0016(4) 0.0042(4) -0.0014(4)
C2_1 0.0185(7) 0.0358(8) 0.0252(7) 0.0038(6) 0.0025(5) 0.0060(6)
N2_1 0.0190(6) 0.0216(6) 0.0196(5) 0.0006(4) 0.0041(4) 0.0011(4)
C3_1 0.0178(6) 0.0328(8) 0.0261(7) -0.0007(6) 0.0048(5) 0.0019(6)
C4_1 0.0345(8) 0.0283(8) 0.0200(7) 0.0010(6) 0.0086(6) -0.0027(6)
C5_1 0.0232(7) 0.0240(7) 0.0244(7) 0.0006(6) 0.0083(5) -0.0035(5)
C6_1 0.0301(8) 0.0281(7) 0.0257(7) -0.0014(6) 0.0112(6) -0.0032(6)
P1_2 0.01714(19) 0.0213(2) 0.01726(19) -0.00047(12) 0.00223(13) 0.00027(12)
F2_2 0.0204(4) 0.0330(5) 0.0316(5) -0.0071(4) 0.0046(3) 0.0034(3)
F3_2 0.0228(4) 0.0408(5) 0.0333(5) -0.0156(4) 0.0014(4) -0.0045(4)
F4_2 0.0209(4) 0.0328(5) 0.0282(4) -0.0024(4) 0.0057(3) 0.0043(3)
F5_2 0.0242(5) 0.0335(5) 0.0454(6) -0.0176(4) -0.0032(4) 0.0008(4)
F6_2 0.0412(5) 0.0406(6) 0.0292(5) 0.0146(4) 0.0099(4) 0.0072(4)
F1_2 0.0318(5) 0.0476(6) 0.0393(6) 0.0220(5) 0.0124(4) 0.0041(4)

loop_
_atom_type_symbol
_atom_type_description
_atom_type_scat_dispersion_real
_atom_type_scat_dispersion_imag
_atom_type_scat_source
C C 0.0181 0.0091 'International Tables Vol C Tables 4.2.6.8 and 6.1.1.4'
H H 0.0000 0.0000 'International Tables Vol C Tables 4.2.6.8 and 6.1.1.4'
N N 0.0311 0.0180 'International Tables Vol C Tables 4.2.6.8 and 6.1.1.4'
F F 0.0727 0.0534 'International Tables Vol C Tables 4.2.6.8 and 6.1.1.4'
P P 0.2955 0.4335 'International Tables Vol C Tables 4.2.6.8 and 6.1.1.4'

loop_
_geom_angle_atom_site_label_1
_geom_angle_atom_site_label_2
_geom_angle_atom_site_label_3
_geom_angle
_geom_angle_site_symmetry_1
_geom_angle_site_symmetry_3
_geom_angle_publ_flag
N1_1 C1_1 N2_1 108.73(12) . . ?
N1_1 C1_1 H1_1 125.6 . . ?
N2_1 C1_1 H1_1 125.6 . . ?
C1_1 N1_1 C3_1 108.46(12) . . ?
C1_1 N1_1 C4_1 125.54(12) . . ?
C3_1 N1_1 C4_1 125.98(12) . . ?
C3_1 C2_1 N2_1 107.01(13) . . ?
C3_1 C2_1 H2_1 126.5 . . ?
N2_1 C2_1 H2_1 126.5 . . ?
C1_1 N2_1 C2_1 108.51(12) . . ?
C1_1 N2_1 C5_1 125.52(12) . . ?
C2_1 N2_1 C5_1 125.93(12) . . ?
C2_1 C3_1 N1_1 107.29(12) . . ?
C2_1 C3_1 H3_1 126.4 . . ?
N1_1 C3_1 H3_1 126.4 . . ?
N1_1 C4_1 H4A_1 109.5 . . ?
N1_1 C4_1 H4B_1 109.5 . . ?
H4A_1 C4_1 H4B_1 109.5 . . ?
N1_1 C4_1 H4C_1 109.5 . . ?
H4A_1 C4_1 H4C_1 109.5 . . ?
H4B_1 C4_1 H4C_1 109.5 . . ?
N2_1 C5_1 C6_1 110.99(12) . . ?
N2_1 C5_1 H5A_1 109.4 . . ?
C6_1 C5_1 H5A_1 109.4 . . ?
N2_1 C5_1 H5AB_1 109.4 . . ?
C6_1 C5_1 H5AB_1 109.4 . . ?
H5A_1 C5_1 H5AB_1 108.0 . . ?
C5_1 C6_1 H6A_1 109.5 . . ?
C5_1 C6_1 H6B_1 109.5 . . ?
H6A_1 C6_1 H6B_1 109.5 . . ?
C5_1 C6_1 H6C_1 109.5 . . ?
H6A_1 C6_1 H6C_1 109.5 . . ?
H6B_1 C6_1 H6C_1 109.5 . . ?
F3_2 P1_2 F1_2 90.29(6) . . ?
F3_2 P1_2 F6_2 90.34(6) . . ?
F1_2 P1_2 F6_2 179.38(6) . . ?
F3_2 P1_2 F2_2 90.50(5) . . ?
F1_2 P1_2 F2_2 90.16(5) . . ?
F6_2 P1_2 F2_2 89.83(5) . . ?
F3_2 P1_2 F5_2 179.71(6) . . ?
F1_2 P1_2 F5_2 90.00(6) . . ?
F6_2 P1_2 F5_2 89.38(6) . . ?
F2_2 P1_2 F5_2 89.56(5) . . ?
F3_2 P1_2 F4_2 89.71(5) . . ?
F1_2 P1_2 F4_2 89.84(5) . . ?
F6_2 P1_2 F4_2 90.17(5) . . ?
F2_2 P1_2 F4_2 179.79(6) . . ?
F5_2 P1_2 F4_2 90.23(5) . . ?

loop_
_geom_bond_atom_site_label_1
_geom_bond_atom_site_label_2
_geom_bond_distance
_geom_bond_site_symmetry_2
_geom_bond_publ_flag
C1_1 N1_1 1.3278(18) . ?
C1_1 N2_1 1.3281(18) . ?
C1_1 H1_1 0.9500 . ?
N1_1 C3_1 1.3768(19) . ?
N1_1 C4_1 1.4680(18) . ?
C2_1 C3_1 1.346(2) . ?
C2_1 N2_1 1.3791(18) . ?
C2_1 H2_1 0.9500 . ?
N2_1 C5_1 1.4759(18) . ?
C3_1 H3_1 0.9500 . ?
C4_1 H4A_1 0.9800 . ?
C4_1 H4B_1 0.9800 . ?
C4_1 H4C_1 0.9800 . ?
C5_1 C6_1 1.517(2) . ?
C5_1 H5A_1 0.9900 . ?
C5_1 H5AB_1 0.9900 . ?
C6_1 H6A_1 0.9800 . ?
C6_1 H6B_1 0.9800 . ?
C6_1 H6C_1 0.9800 . ?
P1_2 F3_2 1.5914(9) . ?
P1_2 F1_2 1.5964(10) . ?
P1_2 F6_2 1.5993(9) . ?
P1_2 F2_2 1.6032(9) . ?
P1_2 F5_2 1.6044(9) . ?
P1_2 F4_2 1.6076(9) . ?
